data_1503471
loop_
_publ_author_name
'Ponnapalli, M. Gowri'
'Annam, S Ch V A Rao'
'Ravirala, Saidulu'
'Sukki, Sushma'
'Ankireddy, Madhu'
'Tuniki, V. Raju'

_publ_section_title
;
 Unusual Isomeric Corniculatolides from Mangrove, Aegiceras corniculatum.
;
_journal_issue 2
_journal_name_full 'Journal of natural products'
_journal_page_first 275
_journal_page_last 279
_journal_paper_doi 10.1021/np200789s
_journal_volume 75
_journal_year 2012
_chemical_formula_moiety 'C18 H18 O4'
_chemical_formula_sum 'C18 H18 O4'
_chemical_formula_weight 298.32
_chemical_name_systematic
; 
 ? 
;
_space_group_IT_number 61
_symmetry_cell_setting orthorhombic
_symmetry_space_group_name_Hall '-P 2ac 2ab'
_symmetry_space_group_name_H-M 'P b c a'
_atom_sites_solution_hydrogens geom
_atom_sites_solution_primary direct
_atom_sites_solution_secondary difmap
_audit_creation_method SHELXL-97
_cell_angle_alpha 90.00
_cell_angle_beta 90.00
_cell_angle_gamma 90.00
_cell_formula_units_Z 8
_cell_length_a 8.3669(6)
_cell_length_b 17.2652(12)
_cell_length_c 20.0508(14)
_cell_measurement_reflns_used 7861
_cell_measurement_temperature 298(2)
_cell_measurement_theta_max 25.97
_cell_measurement_theta_min 2.36
_cell_volume 2896.5(4)
_computing_cell_refinement 'Bruker SMART'
_computing_data_collection 'Bruker SMART'
_computing_data_reduction 'Bruker SAINT'
_computing_molecular_graphics 'Bruker SHELXTL'
_computing_publication_material 'Bruker SHELXTL'
_computing_structure_refinement 'Bruker SHELXTL'
_computing_structure_solution 'Bruker SHELXTL'
_diffrn_ambient_temperature 298(2)
_diffrn_measured_fraction_theta_full 0.999
_diffrn_measured_fraction_theta_max 0.999
_diffrn_radiation_monochromator graphite
_diffrn_radiation_source 'fine-focus sealed tube'
_diffrn_radiation_type MoK\a
_diffrn_radiation_wavelength 0.71073
_diffrn_reflns_av_R_equivalents 0.0354
_diffrn_reflns_av_sigmaI/netI 0.0184
_diffrn_reflns_limit_h_max 10
_diffrn_reflns_limit_h_min -10
_diffrn_reflns_limit_k_max 21
_diffrn_reflns_limit_k_min -21
_diffrn_reflns_limit_l_max 24
_diffrn_reflns_limit_l_min -24
_diffrn_reflns_number 27980
_diffrn_reflns_theta_full 25.98
_diffrn_reflns_theta_max 25.98
_diffrn_reflns_theta_min 2.03
_exptl_absorpt_coefficient_mu 0.096
_exptl_absorpt_correction_T_max 0.9867
_exptl_absorpt_correction_T_min 0.9773
_exptl_absorpt_correction_type empirical
_exptl_crystal_colour colorless
_exptl_crystal_density_diffrn 1.368
_exptl_crystal_density_method 'not measured'
_exptl_crystal_description block
_exptl_crystal_F_000 1264
_exptl_crystal_size_max 0.24
_exptl_crystal_size_mid 0.22
_exptl_crystal_size_min 0.14
_refine_diff_density_max 0.224
_refine_diff_density_min -0.209
_refine_diff_density_rms 0.049
_refine_ls_extinction_method none
_refine_ls_goodness_of_fit_ref 1.090
_refine_ls_hydrogen_treatment mixed
_refine_ls_matrix_type full
_refine_ls_number_parameters 203
_refine_ls_number_reflns 2844
_refine_ls_number_restraints 0
_refine_ls_restrained_S_all 1.090
_refine_ls_R_factor_all 0.0436
_refine_ls_R_factor_gt 0.0409
_refine_ls_shift/su_max 0.000
_refine_ls_shift/su_mean 0.000
_refine_ls_structure_factor_coef Fsqd
_refine_ls_weighting_details 'calc w=1/[\s^2^(Fo^2^)+(0.0395P)^2^+1.8202P] where P=(Fo^2^+2Fc^2^)/3'
_refine_ls_weighting_scheme calc
_refine_ls_wR_factor_gt 0.0950
_refine_ls_wR_factor_ref 0.0968
_reflns_number_gt 2672
_reflns_number_total 2844
_reflns_threshold_expression >2sigma(I)
_cod_data_source_file np200789s_si_001.cif
_cod_data_source_block prs11_m
_cod_original_sg_symbol_H-M Pbca
_cod_database_code 1503471

loop_
_symmetry_equiv_pos_as_xyz
'x, y, z'
'-x+1/2, -y, z+1/2'
'-x, y+1/2, -z+1/2'
'x+1/2, -y+1/2, -z'
'-x, -y, -z'
'x-1/2, y, -z-1/2'
'x, -y-1/2, z-1/2'
'-x-1/2, y-1/2, z'

loop_
_atom_site_label
_atom_site_type_symbol
_atom_site_fract_x
_atom_site_fract_y
_atom_site_fract_z
_atom_site_U_iso_or_equiv
_atom_site_adp_type
_atom_site_occupancy
_atom_site_symmetry_multiplicity
_atom_site_calc_flag
_atom_site_refinement_flags
C1 C 0.26999(18) 0.71509(8) 0.09205(7) 0.0195(3) Uani 1 1 d .
C2 C 0.20804(18) 0.70905(8) 0.02169(8) 0.0223(3) Uani 1 1 d .
H2A H 0.2944 0.6929 -0.0074 0.027 Uiso 1 1 calc R
H2B H 0.1723 0.7597 0.0070 0.027 Uiso 1 1 calc R
C3 C 0.06901(18) 0.65119(8) 0.01549(8) 0.0220(3) Uani 1 1 d .
H3A H -0.0185 0.6674 0.0439 0.026 Uiso 1 1 calc R
H3B H 0.0308 0.6503 -0.0302 0.026 Uiso 1 1 calc R
C4 C 0.12347(16) 0.57109(8) 0.03553(7) 0.0181(3) Uani 1 1 d .
C5 C 0.22689(17) 0.52970(8) -0.00532(7) 0.0198(3) Uani 1 1 d .
H5 H 0.2463 0.5470 -0.0485 0.024 Uiso 1 1 calc R
C6 C 0.30150(17) 0.46307(8) 0.01725(7) 0.0192(3) Uani 1 1 d .
H6 H 0.3717 0.4359 -0.0101 0.023 Uiso 1 1 calc R
C7 C 0.26941(17) 0.43781(8) 0.08124(7) 0.0179(3) Uani 1 1 d .
C8 C 0.15420(17) 0.47255(8) 0.12018(7) 0.0190(3) Uani 1 1 d .
H8 H 0.1253 0.4514 0.1611 0.023 Uiso 1 1 calc R
C9 C 0.08232(16) 0.53972(8) 0.09704(7) 0.0193(3) Uani 1 1 d .
H9 H 0.0054 0.5642 0.1231 0.023 Uiso 1 1 calc R
C10 C 0.50038(16) 0.41788(8) 0.14224(7) 0.0168(3) Uani 1 1 d .
C11 C 0.60780(17) 0.36895(8) 0.17493(7) 0.0180(3) Uani 1 1 d .
C12 C 0.73766(17) 0.40179(9) 0.20706(7) 0.0200(3) Uani 1 1 d .
H12 H 0.8093 0.3700 0.2296 0.024 Uiso 1 1 calc R
C13 C 0.76303(17) 0.48152(8) 0.20623(7) 0.0192(3) Uani 1 1 d .
H13 H 0.8517 0.5022 0.2278 0.023 Uiso 1 1 calc R
C14 C 0.65745(16) 0.53014(8) 0.17366(7) 0.0174(3) Uani 1 1 d .
C15 C 0.52538(16) 0.49686(8) 0.14226(7) 0.0173(3) Uani 1 1 d .
H15 H 0.4522 0.5288 0.1207 0.021 Uiso 1 1 calc R
C16 C 0.67731(17) 0.61700(8) 0.16791(7) 0.0196(3) Uani 1 1 d .
H16A H 0.6897 0.6305 0.1212 0.024 Uiso 1 1 calc R
H16B H 0.7744 0.6322 0.1909 0.024 Uiso 1 1 calc R
C17 C 0.53619(18) 0.66301(8) 0.19693(7) 0.0206(3) Uani 1 1 d .
H17A H 0.4417 0.6304 0.1964 0.025 Uiso 1 1 calc R
H17B H 0.5595 0.6756 0.2431 0.025 Uiso 1 1 calc R
C18 C 0.50002(19) 0.73725(9) 0.15963(8) 0.0236(3) Uani 1 1 d .
H18A H 0.4267 0.7685 0.1857 0.028 Uiso 1 1 calc R
H18B H 0.5980 0.7665 0.1538 0.028 Uiso 1 1 calc R
H4 H 0.504(3) 0.2787(11) 0.1592(9) 0.031(5) Uiso 1 1 d .
O1 O 0.18658(12) 0.71557(6) 0.14130(5) 0.0231(2) Uani 1 1 d .
O2 O 0.42934(12) 0.72140(6) 0.09419(5) 0.0221(2) Uani 1 1 d .
O3 O 0.37145(12) 0.38260(6) 0.11038(5) 0.0202(2) Uani 1 1 d .
O4 O 0.59013(13) 0.29057(6) 0.17600(6) 0.0235(3) Uani 1 1 d .

loop_
_atom_site_aniso_label
_atom_site_aniso_U_11
_atom_site_aniso_U_22
_atom_site_aniso_U_33
_atom_site_aniso_U_23
_atom_site_aniso_U_13
_atom_site_aniso_U_12
C1 0.0205(7) 0.0103(6) 0.0275(8) 0.0029(5) 0.0006(6) 0.0002(5)
C2 0.0221(7) 0.0187(7) 0.0262(8) 0.0057(6) -0.0016(6) -0.0001(6)
C3 0.0199(7) 0.0207(7) 0.0255(8) 0.0036(6) -0.0036(6) -0.0003(6)
C4 0.0141(6) 0.0183(7) 0.0220(7) 0.0008(5) -0.0047(5) -0.0028(5)
C5 0.0187(7) 0.0225(7) 0.0182(7) 0.0012(6) -0.0034(6) -0.0051(6)
C6 0.0160(7) 0.0201(7) 0.0216(7) -0.0053(6) -0.0013(6) -0.0023(6)
C7 0.0158(7) 0.0127(6) 0.0254(7) 0.0003(5) -0.0057(6) -0.0026(5)
C8 0.0179(7) 0.0193(7) 0.0198(7) 0.0030(5) -0.0004(6) -0.0046(6)
C9 0.0144(7) 0.0204(7) 0.0231(7) -0.0013(6) 0.0007(6) -0.0017(5)
C10 0.0142(7) 0.0204(7) 0.0159(6) -0.0016(5) 0.0013(5) -0.0010(5)
C11 0.0178(7) 0.0173(7) 0.0189(7) 0.0010(5) 0.0030(6) 0.0011(5)
C12 0.0173(7) 0.0244(7) 0.0183(7) 0.0017(6) -0.0003(6) 0.0044(6)
C13 0.0158(7) 0.0250(7) 0.0168(7) -0.0039(6) -0.0002(5) -0.0020(6)
C14 0.0162(7) 0.0206(7) 0.0155(6) -0.0025(5) 0.0037(5) -0.0005(5)
C15 0.0158(7) 0.0186(7) 0.0174(7) 0.0007(5) 0.0004(5) 0.0029(5)
C16 0.0184(7) 0.0203(7) 0.0201(7) -0.0022(6) -0.0010(6) -0.0031(6)
C17 0.0238(7) 0.0193(7) 0.0189(7) -0.0031(6) 0.0001(6) -0.0007(6)
C18 0.0241(8) 0.0192(7) 0.0275(8) -0.0035(6) -0.0039(6) -0.0028(6)
O1 0.0228(5) 0.0201(5) 0.0264(6) 0.0012(4) 0.0033(4) 0.0029(4)
O2 0.0199(5) 0.0229(5) 0.0234(5) 0.0025(4) -0.0008(4) -0.0025(4)
O3 0.0176(5) 0.0151(5) 0.0278(5) 0.0001(4) -0.0068(4) -0.0007(4)
O4 0.0203(6) 0.0176(5) 0.0327(6) 0.0024(4) -0.0067(5) -0.0002(4)

loop_
_atom_type_symbol
_atom_type_description
_atom_type_scat_dispersion_real
_atom_type_scat_dispersion_imag
_atom_type_scat_source
C C 0.0033 0.0016 'International Tables Vol C Tables 4.2.6.8 and 6.1.1.4'
H H 0.0000 0.0000 'International Tables Vol C Tables 4.2.6.8 and 6.1.1.4'
O O 0.0106 0.0060 'International Tables Vol C Tables 4.2.6.8 and 6.1.1.4'

loop_
_geom_angle_atom_site_label_1
_geom_angle_atom_site_label_2
_geom_angle_atom_site_label_3
_geom_angle
O1 C1 O2 123.24(14)
O1 C1 C2 124.51(13)
O2 C1 C2 112.24(12)
C1 C2 C3 112.39(12)
C4 C3 C2 110.17(12)
C5 C4 C9 118.49(13)
C5 C4 C3 120.12(13)
C9 C4 C3 121.19(13)
C6 C5 C4 121.01(13)
C7 C6 C5 118.57(13)
C8 C7 C6 121.66(13)
C8 C7 O3 118.96(13)
C6 C7 O3 118.80(13)
C7 C8 C9 118.55(13)
C8 C9 C4 121.02(13)
C15 C10 O3 123.33(12)
C15 C10 C11 120.01(13)
O3 C10 C11 116.66(12)
O4 C11 C12 119.00(13)
O4 C11 C10 122.60(13)
C12 C11 C10 118.40(13)
C11 C12 C13 121.25(13)
C14 C13 C12 120.55(13)
C13 C14 C15 117.97(13)
C13 C14 C16 124.58(13)
C15 C14 C16 117.42(13)
C10 C15 C14 121.81(13)
C14 C16 C17 113.50(12)
C18 C17 C16 113.81(12)
O2 C18 C17 111.40(12)
C1 O2 C18 116.49(12)
C10 O3 C7 111.34(10)

loop_
_geom_bond_atom_site_label_1
_geom_bond_atom_site_label_2
_geom_bond_distance
C1 O1 1.2093(18)
C1 O2 1.3384(18)
C1 C2 1.507(2)
C2 C3 1.538(2)
C3 C4 1.511(2)
C4 C5 1.389(2)
C4 C9 1.390(2)
C5 C6 1.385(2)
C6 C7 1.381(2)
C7 C8 1.378(2)
C7 O3 1.4067(17)
C8 C9 1.386(2)
C10 C15 1.3797(19)
C10 O3 1.3938(16)
C10 C11 1.3968(19)
C11 O4 1.3615(17)
C11 C12 1.385(2)
C12 C13 1.393(2)
C13 C14 1.383(2)
C14 C15 1.396(2)
C14 C16 1.513(2)
C16 C17 1.537(2)
C17 C18 1.515(2)
C18 O2 1.4650(18)

loop_
_cod_related_entry_id
_cod_related_entry_database
_cod_related_entry_code
1 ChemSpider 28289687
